data_1511098
loop_
_publ_author_name
'von der Eltz, B.'
'Hoffmann, R.D.'
'Piotrowski, H.'
'Huppertz, H.'

_publ_section_title
;
 Multianvil high-pressure syntheses and crystal structures of the new
 rare-earth oxoborates chi-(Dy B O3) and chi-(Er B O3)
;
_journal_name_full 'Journal of Solid State Chemistry'
_journal_page_first 203
_journal_page_last 212
_journal_paper_doi 10.1006/jssc.2002.9583
_journal_volume 166
_journal_year 2002
_chemical_formula_sum 'B Er O3'
_chemical_name_systematic 'Er (B O3)'
_space_group_IT_number 2
_symmetry_space_group_name_Hall '-P 1'
_symmetry_space_group_name_H-M 'P -1'
_cell_angle_alpha 81.32
_cell_angle_beta 85.54
_cell_angle_gamma 77.11
_cell_formula_units_Z 12
_cell_length_a 7.181
_cell_length_b 8.971
_cell_length_c 9.802
_cell_volume 607.852
_citation_journal_id_ASTM JSSCBI
_cod_data_source_file boron0-1_196.cif
_cod_data_source_block B1Er1O3
_cod_original_cell_volume 607.8522
_cod_original_formula_sum 'B1 Er1 O3'
_cod_database_code 1511098

loop_
_symmetry_equiv_pos_as_xyz
x,y,z
-x,-y,-z

loop_
_atom_site_label
_atom_site_type_symbol
_atom_site_fract_x
_atom_site_fract_y
_atom_site_fract_z
_atom_site_occupancy
_atom_site_U_iso_or_equiv
O14 O-2 0.4349 0.5945 0.1485 1 0.0
Er6 Er+3 0.7383 0.4392 0.0291 1 0.0
O10 O-2 0.1664 0.3657 0.3035 1 0.0
O6 O-2 0.1537 0.0912 0.964 1 0.0
O16 O-2 0.4284 0.8732 0.0871 1 0.0
B2 B+3 0.1172 0.2571 0.9483 1 0.0
B4 B+3 0.1687 0.2715 0.2058 1 0.0
B5 B+3 0.5335 0.2206 0.6146 1 0.0
O12 O-2 0.2454 0.1159 0.2377 1 0.0
B3 B+3 0.7793 0.2186 0.3093 1 0.0
Er4 Er+3 0.0989 0.9316 0.1631 1 0.0
O4 O-2 0.0807 0.3362 0.0806 1 0.0
O5 O-2 0.8495 0.4127 0.535 1 0.0
O18 O-2 0.4716 0.3108 0.0724 1 0.0
O11 O-2 0.7529 0.3841 0.2651 1 0.0
Er2 Er+3 0.4333 0.4421 0.3426 1 0.0
Er3 Er+3 0.9008 0.5647 0.3293 1 0.0
O7 O-2 0.2694 0.8173 0.3636 1 0.0
O9 O-2 0.843 0.1291 0.1948 1 0.0
O17 O-2 0.5924 0.1836 0.3673 1 0.0
O3 O-2 0.9199 0.1611 0.4274 1 0.0
Er5 Er+3 0.25 0.0465 0.4779 1 0.0
B6 B+3 0.5226 0.7149 0.077 1 0.0
O2 O-2 0.9433 0.3193 0.8717 1 0.0
O8 O-2 0.2721 0.3233 0.8721 1 0.0
O15 O-2 0.5664 0.631 0.4169 1 0.0
O1 O-2 0.0633 0.1843 0.6302 1 0.0
B1 B+3 0.8916 0.2477 0.552 1 0.0
O13 O-2 0.4531 0.0952 0.6264 1 0.0
Er1 Er+3 0.574 0.0552 0.1557 1 0.0
